data_1536883
loop_
_publ_author_name
'Rastsvetaeva, R.K.'
'Pushcharovskii, D.Yu.'
'Atencio, D.'

_publ_section_title
;
 Crystal structure of giannetite
;
_journal_name_full Kristallografiya
_journal_page_first 626
_journal_page_last 630
_journal_volume 40
_journal_year 1995
_chemical_formula_sum 'Ca4.7 Ce0.1 F2 Fe0.1 H Mn0.1 Na2 O16 Si4 Ti'
_chemical_name_systematic
;
Na2 Ca4 (Ca0.7 Mn0.1 Fe0.1 Ce0.1) (Ti O (O H) (Si2 O7)2) F2
;
_space_group_IT_number 1
_symmetry_space_group_name_Hall 'P 1'
_symmetry_space_group_name_H-M 'P 1'
_cell_angle_alpha 89.85
_cell_angle_beta 101.22
_cell_angle_gamma 101.03
_cell_formula_units_Z 1
_cell_length_a 9.584
_cell_length_b 7.267
_cell_length_c 5.708
_cell_volume 382.496
_citation_journal_id_ASTM KRISAJ
_cod_data_source_file Rastsvetaeva_KRISAJ_1995_1490.cif
_cod_data_source_block H1Ca4.7Ce0.1F2Fe0.1Mn0.1Na2O16Si4Ti1
_cod_original_cell_volume 382.4957
_cod_original_formula_sum 'H1 Ca4.7 Ce0.1 F2 Fe0.1 Mn0.1 Na2 O16 Si4 Ti1'
_cod_database_code 1536883

loop_
_symmetry_equiv_pos_as_xyz
x,y,z

loop_
_atom_site_label
_atom_site_type_symbol
_atom_site_fract_x
_atom_site_fract_y
_atom_site_fract_z
_atom_site_occupancy
_atom_site_U_iso_or_equiv
O7 O-2 0.872 0.763 0.825 1 0.0
O1 O-2 0.878 0.956 0.264 1 0.0
Ca2 Ca+2 0.6328 0.4063 0.2318 1 0.0
O4 O-2 0.61 0.656 0.943 1 0.0
Na1 Na+1 0.981 0.2344 0.4985 1 0.0
O5 O-2 0.615 0.131 0.935 1 0.0
O13 O-2 0.354 0.321 0.537 1 0.0
Si2 Si+4 0.2723 0.7726 0.2569 1 0.0
O15 O-2 0.119 0.201 0.198 1 0.0
Ca1 Ca+2 0.3607 0.083 0.7913 1 0.0
O8 O-2 0.341 0.835 0.528 1 0.0
Ce1 Ce+3 0.6333 0.9024 0.2273 0.1 0.0
Si3 Si+4 0.7097 0.6368 0.7534 1 0.0
O9 O-2 0.11 0.815 0.165 1 0.0
Mn1 Mn+2 0.6333 0.9024 0.2273 0.1 0.0
Si1 Si+4 0.2775 0.3307 0.2618 1 0.0
Fe1 Fe+2 0.6333 0.9024 0.2273 0.1 0.0
Ca4 Ca+2 0.6333 0.9024 0.2273 0.7 0.0
Ti1 Ti+4 0 0 0 1 0.0
O10 O-2 0.744 0.426 0.783 1 0.0
Ca5 Ca+2 0.9969 0.7462 0.5085 1 0.0
O11 O-2 0.38 0.318 0.067 1 0.0
F2 F-1 0.109 0.515 0.701 1 0.0
O12 O-2 0.239 0.54 0.228 1 0.0
O16 O-2 0.66 0.135 0.475 1 0.0
Si4 Si+4 0.716 0.1959 0.7564 1 0.0
Na2 Na+1 0.998 0.499 0 1 0.0
O2 O-2 0.381 0.852 0.076 1 0.0
Ca3 Ca+2 0.3627 0.5869 0.7839 1 0.0
O6 O-2 0.64 0.665 0.481 1 0.0
F1 F-1 0.879 0.464 0.304 1 0.0
O3 O-2 0.111 0.022 0.753 1 0.0
O14 O-2 0.881 0.158 0.838 1 0.0
